data_7042517
loop_
_publ_author_name
'Megger, Dominik A.'
'Rosowski, Kristin'
'Radunsky, Christian'
'K\"osters, Jutta'
'Sitek, Barbara'
'M\"uller, Jens'

_publ_section_title
;
 Structurally related hydrazone-based metal complexes with different
 antitumor activities variably induce apoptotic cell death.
;
_journal_issue 14
_journal_name_full 'Dalton transactions (Cambridge, England : 2003)'
_journal_page_first 4759
_journal_page_last 4767
_journal_paper_doi 10.1039/c6dt04613d
_journal_volume 46
_journal_year 2017
_chemical_formula_sum 'C25 H28 Cl4 Cu2 N8 O'
_chemical_formula_weight 725.43
_space_group_crystal_system monoclinic
_space_group_IT_number 15
_space_group_name_Hall '-C 2yc'
_space_group_name_H-M_alt 'C 1 2/c 1'
_symmetry_space_group_name_Hall '-C 2yc'
_symmetry_space_group_name_H-M 'C 1 2/c 1'
_atom_sites_solution_hydrogens mixed
_audit_creation_method SHELXL-2014/7
_audit_update_record
;
2016-10-20 deposited with the CCDC.
2017-03-17 downloaded from the CCDC.
;
_cell_angle_alpha 90
_cell_angle_beta 92.8680(10)
_cell_angle_gamma 90
_cell_formula_units_Z 4
_cell_length_a 15.2959(7)
_cell_length_b 11.0562(7)
_cell_length_c 17.2255(10)
_cell_measurement_reflns_used 7240
_cell_measurement_temperature 153(2)
_cell_measurement_theta_max 30.02
_cell_measurement_theta_min 2.27
_cell_volume 2909.4(3)
_computing_cell_refinement 'Bruker SAINT'
_computing_data_collection 'Bruker SMART'
_computing_data_reduction 'Bruker SAINT'
_computing_molecular_graphics 'Bruker SHELXTL'
_computing_publication_material 'Bruker SHELXTL'
_computing_structure_refinement 'SHELXL-2014 (Sheldrick 2014)'
_computing_structure_solution 'SHELXS-97 (Sheldrick 2008)'
_diffrn_ambient_temperature 153(2)
_diffrn_measured_fraction_theta_full 1.000
_diffrn_measured_fraction_theta_max 0.998
_diffrn_measurement_device_type 'CCD area detector'
_diffrn_measurement_method 'omega scans'
_diffrn_radiation_type MoK\a
_diffrn_radiation_wavelength 0.71073
_diffrn_reflns_av_R_equivalents 0.0397
_diffrn_reflns_av_unetI/netI 0.0364
_diffrn_reflns_Laue_measured_fraction_full 1.000
_diffrn_reflns_Laue_measured_fraction_max 0.998
_diffrn_reflns_limit_h_max 21
_diffrn_reflns_limit_h_min -21
_diffrn_reflns_limit_k_max 15
_diffrn_reflns_limit_k_min -15
_diffrn_reflns_limit_l_max 24
_diffrn_reflns_limit_l_min -24
_diffrn_reflns_number 17107
_diffrn_reflns_point_group_measured_fraction_full 1.000
_diffrn_reflns_point_group_measured_fraction_max 0.998
_diffrn_reflns_theta_full 25.242
_diffrn_reflns_theta_max 30.048
_diffrn_reflns_theta_min 2.274
_diffrn_source 'rotating anode'
_exptl_absorpt_coefficient_mu 1.865
_exptl_absorpt_correction_T_max 0.8749
_exptl_absorpt_correction_T_min 0.7384
_exptl_absorpt_correction_type multi-scan
_exptl_absorpt_process_details 'SADABS V2008/1 (Bruker AXS)'
_exptl_crystal_colour green
_exptl_crystal_density_diffrn 1.656
_exptl_crystal_description plate
_exptl_crystal_F_000 1472
_exptl_crystal_size_max 0.200
_exptl_crystal_size_mid 0.070
_exptl_crystal_size_min 0.020
_refine_diff_density_max 0.506
_refine_diff_density_min -0.410
_refine_diff_density_rms 0.087
_refine_ls_extinction_method none
_refine_ls_goodness_of_fit_ref 1.008
_refine_ls_hydrogen_treatment mixed
_refine_ls_matrix_type full
_refine_ls_number_parameters 195
_refine_ls_number_reflns 4272
_refine_ls_number_restraints 11
_refine_ls_restrained_S_all 1.007
_refine_ls_R_factor_all 0.0489
_refine_ls_R_factor_gt 0.0337
_refine_ls_shift/su_max 0.001
_refine_ls_shift/su_mean 0.000
_refine_ls_structure_factor_coef Fsqd
_refine_ls_weighting_details 'w=1/[\s^2^(Fo^2^)+(0.0403P)^2^+2.9337P] where P=(Fo^2^+2Fc^2^)/3'
_refine_ls_weighting_scheme calc
_refine_ls_wR_factor_gt 0.0776
_refine_ls_wR_factor_ref 0.0847
_reflns_Friedel_coverage 0.000
_reflns_number_gt 3362
_reflns_number_total 4272
_reflns_threshold_expression 'I > 2\s(I)'
_cod_data_source_file c6dt04613d2.cif
_cod_data_source_block sadc2c
_cod_depositor_comments 'Adding full bibliography for 7042517--7042519.cif.'
_cod_database_code 7042517
_shelx_shelxl_version_number 2014/7
_shelx_space_group_comment
;
The symmetry employed for this shelxl refinement is uniquely defined
by the following loop, which should always be used as a source of
symmetry information in preference to the above space-group names.
They are only intended as comments.
;
_shelx_estimated_absorpt_t_min 0.707
_shelx_estimated_absorpt_t_max 0.964

loop_
_space_group_symop_operation_xyz
'x, y, z'
'-x, y, -z+1/2'
'x+1/2, y+1/2, z'
'-x+1/2, y+1/2, -z+1/2'
'-x, -y, -z'
'x, -y, z-1/2'
'-x+1/2, -y+1/2, -z'
'x+1/2, -y+1/2, z-1/2'

loop_
_atom_site_label
_atom_site_type_symbol
_atom_site_fract_x
_atom_site_fract_y
_atom_site_fract_z
_atom_site_U_iso_or_equiv
_atom_site_adp_type
_atom_site_occupancy
_atom_site_site_symmetry_order
_atom_site_calc_flag
_atom_site_refinement_flags_posn
_atom_site_refinement_flags_adp
_atom_site_refinement_flags_occupancy
_atom_site_disorder_assembly
_atom_site_disorder_group
Cl1 Cl 0.11879(3) 0.54136(5) 0.13777(3) 0.02331(12) Uani 1 1 d . . . . .
Cu1 Cu 0.20886(2) 0.41172(2) 0.04868(2) 0.01883(8) Uani 1 1 d . . . . .
Cl2 Cl 0.34566(3) 0.45686(5) 0.09001(3) 0.02718(13) Uani 1 1 d . . . . .
N1 N 0.19429(11) 0.52669(16) -0.04173(10) 0.0198(4) Uani 1 1 d . . . . .
C2 C 0.24557(14) 0.6221(2) -0.05921(13) 0.0251(5) Uani 1 1 d . . . . .
H2 H 0.2990 0.6338 -0.0297 0.030 Uiso 1 1 calc R U . . .
C3 C 0.22349(16) 0.7022(2) -0.11771(14) 0.0311(5) Uani 1 1 d . . . . .
H3 H 0.2607 0.7684 -0.1284 0.037 Uiso 1 1 calc R U . . .
C4 C 0.14554(16) 0.6844(2) -0.16096(14) 0.0315(5) Uani 1 1 d . . . . .
H4 H 0.1288 0.7391 -0.2016 0.038 Uiso 1 1 calc R U . . .
C5 C 0.09230(15) 0.5879(2) -0.14539(13) 0.0274(5) Uani 1 1 d . . . . .
H5 H 0.0393 0.5739 -0.1751 0.033 Uiso 1 1 calc R U . . .
C6 C 0.11907(13) 0.51153(19) -0.08430(12) 0.0202(4) Uani 1 1 d . . . . .
N7 N 0.06851(12) 0.41323(16) -0.06512(10) 0.0223(4) Uani 1 1 d . . . . .
H7 H 0.0191 0.3947 -0.0908 0.027 Uiso 1 1 calc R U . . .
N8 N 0.10093(11) 0.34764(16) -0.00370(10) 0.0191(3) Uani 1 1 d . . . . .
C9 C 0.06262(13) 0.25486(18) 0.02412(12) 0.0192(4) Uani 1 1 d . . . . .
C91 C -0.02282(14) 0.2061(2) -0.00728(13) 0.0243(4) Uani 1 1 d . . . . .
H91A H -0.0671 0.2702 -0.0073 0.029 Uiso 1 1 calc R U . . .
H91B H -0.0409 0.1389 0.0254 0.029 Uiso 1 1 calc R U . . .
H91C H -0.0166 0.1773 -0.0605 0.029 Uiso 1 1 calc R U . . .
C10 C 0.11472(13) 0.20008(18) 0.08956(12) 0.0199(4) Uani 1 1 d . . . . .
C11 C 0.08828(16) 0.09863(19) 0.13004(13) 0.0259(5) Uani 1 1 d . . . . .
H11 H 0.0332 0.0618 0.1177 0.031 Uiso 1 1 calc R U . . .
C12 C 0.14417(17) 0.0523(2) 0.18889(14) 0.0306(5) Uani 1 1 d . . . . .
H12 H 0.1275 -0.0166 0.2176 0.037 Uiso 1 1 calc R U . . .
C13 C 0.22396(16) 0.1069(2) 0.20542(13) 0.0287(5) Uani 1 1 d . . . . .
H13 H 0.2635 0.0749 0.2444 0.034 Uiso 1 1 calc R U . . .
C14 C 0.24534(14) 0.2091(2) 0.16421(12) 0.0252(5) Uani 1 1 d . . . . .
H14 H 0.2995 0.2483 0.1767 0.030 Uiso 1 1 calc R U . . .
N15 N 0.19241(11) 0.25480(16) 0.10734(10) 0.0201(4) Uani 1 1 d . . . . .
O1M O 0.0793(3) 0.7832(4) 0.2167(3) 0.0551(12) Uani 0.5 1 d D U P A -1
H1M H 0.093(6) 0.723(5) 0.190(5) 0.11(3) Uiso 0.5 1 d D . P B -1
C1M C 0.0076(10) 0.7675(6) 0.2577(10) 0.046(3) Uani 0.5 1 d D U P A -1
H1M1 H -0.0035 0.8411 0.2874 0.055 Uiso 0.5 1 calc R U P A -1
H1M2 H -0.0429 0.7505 0.2221 0.055 Uiso 0.5 1 calc R U P A -1
H1M3 H 0.0170 0.6994 0.2936 0.055 Uiso 0.5 1 calc R U P A -1

loop_
_atom_site_aniso_label
_atom_site_aniso_U_11
_atom_site_aniso_U_22
_atom_site_aniso_U_33
_atom_site_aniso_U_23
_atom_site_aniso_U_13
_atom_site_aniso_U_12
Cl1 0.0181(2) 0.0282(3) 0.0234(2) -0.0035(2) -0.00161(18) 0.00126(19)
Cu1 0.01514(12) 0.02056(14) 0.02043(13) -0.00002(10) -0.00281(9) -0.00325(9)
Cl2 0.0162(2) 0.0319(3) 0.0329(3) -0.0023(2) -0.0042(2) -0.0035(2)
N1 0.0176(8) 0.0231(9) 0.0186(8) -0.0012(7) 0.0014(7) -0.0048(7)
C2 0.0213(10) 0.0274(11) 0.0271(11) -0.0029(9) 0.0048(8) -0.0074(9)
C3 0.0308(12) 0.0272(12) 0.0360(13) 0.0041(10) 0.0086(10) -0.0095(10)
C4 0.0337(12) 0.0318(13) 0.0293(12) 0.0117(10) 0.0039(10) -0.0027(10)
C5 0.0273(11) 0.0305(12) 0.0242(11) 0.0075(9) -0.0014(9) -0.0062(9)
C6 0.0192(9) 0.0212(10) 0.0202(10) -0.0001(8) 0.0017(8) -0.0029(8)
N7 0.0204(8) 0.0234(9) 0.0223(9) 0.0063(7) -0.0072(7) -0.0084(7)
N8 0.0181(8) 0.0199(9) 0.0189(8) 0.0016(7) -0.0033(6) -0.0024(7)
C9 0.0187(9) 0.0188(10) 0.0199(10) -0.0007(8) -0.0013(8) -0.0021(7)
C91 0.0224(10) 0.0220(10) 0.0280(11) 0.0029(9) -0.0034(8) -0.0059(8)
C10 0.0230(10) 0.0173(9) 0.0195(10) -0.0018(8) 0.0003(8) 0.0003(8)
C11 0.0351(12) 0.0193(10) 0.0230(11) 0.0014(8) -0.0004(9) -0.0032(9)
C12 0.0458(14) 0.0223(11) 0.0234(11) 0.0027(9) -0.0002(10) 0.0018(10)
C13 0.0385(13) 0.0268(12) 0.0202(10) -0.0016(9) -0.0062(9) 0.0101(10)
C14 0.0234(10) 0.0284(11) 0.0230(11) -0.0057(9) -0.0054(8) 0.0053(9)
N15 0.0192(8) 0.0216(9) 0.0192(8) -0.0015(7) -0.0019(6) 0.0006(7)
O1M 0.053(3) 0.036(2) 0.078(3) -0.017(2) 0.021(2) -0.007(2)
C1M 0.030(5) 0.082(4) 0.025(7) 0.002(3) -0.007(5) -0.002(4)

loop_
_atom_type_symbol
_atom_type_description
_atom_type_scat_dispersion_real
_atom_type_scat_dispersion_imag
_atom_type_scat_source
C C 0.0033 0.0016 'International Tables Vol C Tables 4.2.6.8 and 6.1.1.4'
H H 0.0000 0.0000 'International Tables Vol C Tables 4.2.6.8 and 6.1.1.4'
O O 0.0106 0.0060 'International Tables Vol C Tables 4.2.6.8 and 6.1.1.4'
N N 0.0061 0.0033 'International Tables Vol C Tables 4.2.6.8 and 6.1.1.4'
Cl Cl 0.1484 0.1585 'International Tables Vol C Tables 4.2.6.8 and 6.1.1.4'
Cu Cu 0.3201 1.2651 'International Tables Vol C Tables 4.2.6.8 and 6.1.1.4'

loop_
_geom_angle_atom_site_label_1
_geom_angle_atom_site_label_2
_geom_angle_atom_site_label_3
_geom_angle
N8 Cu1 N1 79.36(7)
N8 Cu1 N15 78.40(7)
N1 Cu1 N15 155.90(7)
N8 Cu1 Cl2 167.30(5)
N1 Cu1 Cl2 99.86(5)
N15 Cu1 Cl2 99.78(5)
N8 Cu1 Cl1 90.69(5)
N1 Cu1 Cl1 93.92(5)
N15 Cu1 Cl1 95.54(5)
Cl2 Cu1 Cl1 102.01(2)
C6 N1 C2 117.68(18)
C6 N1 Cu1 113.70(13)
C2 N1 Cu1 128.26(15)
N1 C2 C3 122.8(2)
N1 C2 H2 118.6
C3 C2 H2 118.6
C2 C3 C4 118.4(2)
C2 C3 H3 120.8
C4 C3 H3 120.8
C5 C4 C3 120.4(2)
C5 C4 H4 119.8
C3 C4 H4 119.8
C4 C5 C6 117.5(2)
C4 C5 H5 121.2
C6 C5 H5 121.2
N1 C6 N7 116.19(18)
N1 C6 C5 123.19(19)
N7 C6 C5 120.62(19)
N8 N7 C6 114.81(16)
N8 N7 H7 122.6
C6 N7 H7 122.6
C9 N8 N7 124.18(17)
C9 N8 Cu1 120.17(14)
N7 N8 Cu1 115.45(13)
N8 C9 C10 111.89(18)
N8 C9 C91 124.12(19)
C10 C9 C91 123.96(18)
C9 C91 H91A 109.5
C9 C91 H91B 109.5
H91A C91 H91B 109.5
C9 C91 H91C 109.5
H91A C91 H91C 109.5
H91B C91 H91C 109.5
N15 C10 C11 121.36(19)
N15 C10 C9 115.02(18)
C11 C10 C9 123.61(19)
C12 C11 C10 118.6(2)
C12 C11 H11 120.7
C10 C11 H11 120.7
C13 C12 C11 119.7(2)
C13 C12 H12 120.2
C11 C12 H12 120.2
C12 C13 C14 118.8(2)
C12 C13 H13 120.6
C14 C13 H13 120.6
N15 C14 C13 122.3(2)
N15 C14 H14 118.8
C13 C14 H14 118.8
C14 N15 C10 119.24(19)
C14 N15 Cu1 126.99(15)
C10 N15 Cu1 113.47(13)
H1M O1M C1M 115(6)
H1M O1M H1M 0(6)
C1M O1M H1M 115(6)
O1M C1M H1M1 109.5
O1M C1M H1M2 109.5
H1M1 C1M H1M2 109.5
O1M C1M H1M3 109.5
H1M1 C1M H1M3 109.5
H1M2 C1M H1M3 109.5

loop_
_geom_bond_atom_site_label_1
_geom_bond_atom_site_label_2
_geom_bond_distance
Cl1 Cu1 2.5534(6)
Cu1 N8 1.9729(16)
Cu1 N1 2.0139(18)
Cu1 N15 2.0297(18)
Cu1 Cl2 2.2328(6)
N1 C6 1.344(3)
N1 C2 1.357(3)
C2 C3 1.371(3)
C2 H2 0.9500
C3 C4 1.388(3)
C3 H3 0.9500
C4 C5 1.376(3)
C4 H4 0.9500
C5 C6 1.395(3)
C5 H5 0.9500
C6 N7 1.383(3)
N7 N8 1.356(2)
N7 H7 0.8800
N8 C9 1.286(3)
C9 C10 1.477(3)
C9 C91 1.490(3)
C91 H91A 0.9800
C91 H91B 0.9800
C91 H91C 0.9800
C10 N15 1.355(3)
C10 C11 1.391(3)
C11 C12 1.391(3)
C11 H11 0.9500
C12 C13 1.379(4)
C12 H12 0.9500
C13 C14 1.382(3)
C13 H13 0.9500
C14 N15 1.338(3)
C14 H14 0.9500
O1M H1M 0.84(2)
O1M C1M 1.345(15)
O1M H1M 0.84(2)
C1M H1M1 0.9800
C1M H1M2 0.9800
C1M H1M3 0.9800

loop_
_geom_hbond_atom_site_label_D
_geom_hbond_atom_site_label_H
_geom_hbond_atom_site_label_A
_geom_hbond_distance_DH
_geom_hbond_distance_HA
_geom_hbond_distance_DA
_geom_hbond_angle_DHA
_geom_hbond_site_symmetry_A
C14 H14 O1M 0.95 2.57 3.395(6) 145.0 4_545
C14 H14 O1M 0.95 2.57 3.395(6) 145.0 4_545
N7 H7 Cl1 0.88 2.33 3.1093(18) 147.4 5_565
N7 H7 Cl1 0.88 2.33 3.1093(18) 147.4 5_565
C13 H13 Cl1 0.95 2.67 3.600(2) 166.1 4_545
O1M H1M Cl1 0.84(2) 2.24(3) 3.073(4) 168(9) .
C14 H14 O1M 0.95 2.57 3.395(6) 145.0 4_545
C14 H14 O1M 0.95 2.57 3.395(6) 145.0 4_545

loop_
_geom_torsion_atom_site_label_1
_geom_torsion_atom_site_label_2
_geom_torsion_atom_site_label_3
_geom_torsion_atom_site_label_4
_geom_torsion
C6 N1 C2 C3 0.1(3)
Cu1 N1 C2 C3 -172.45(17)
N1 C2 C3 C4 -0.3(4)
C2 C3 C4 C5 -0.3(4)
C3 C4 C5 C6 1.1(4)
C2 N1 C6 N7 179.81(19)
Cu1 N1 C6 N7 -6.5(2)
C2 N1 C6 C5 0.7(3)
Cu1 N1 C6 C5 174.35(18)
C4 C5 C6 N1 -1.3(3)
C4 C5 C6 N7 179.6(2)
N1 C6 N7 N8 2.1(3)
C5 C6 N7 N8 -178.7(2)
C6 N7 N8 C9 178.3(2)
C6 N7 N8 Cu1 3.5(2)
N7 N8 C9 C10 178.40(18)
Cu1 N8 C9 C10 -7.0(2)
N7 N8 C9 C91 0.1(3)
Cu1 N8 C9 C91 174.69(16)
N8 C9 C10 N15 -1.0(3)
C91 C9 C10 N15 177.29(19)
N8 C9 C10 C11 -180.0(2)
C91 C9 C10 C11 -1.6(3)
N15 C10 C11 C12 -1.1(3)
C9 C10 C11 C12 177.7(2)
C10 C11 C12 C13 -0.3(3)
C11 C12 C13 C14 1.8(3)
C12 C13 C14 N15 -2.0(3)
C13 C14 N15 C10 0.5(3)
C13 C14 N15 Cu1 173.82(16)
C11 C10 N15 C14 1.1(3)
C9 C10 N15 C14 -177.89(18)
C11 C10 N15 Cu1 -173.10(16)
C9 C10 N15 Cu1 7.9(2)
